data_7012715
loop_
_publ_author_name
'Ouyang, Xing-Mei'
'Liu, De-Jun'
'Okamura, Taka-aki'
'Bu, Hong-Wei'
'Sun, Wei-Yin'
'Tang, Wen-Xia'
'Ueyama, Norikazu'

_publ_section_title
;
 Syntheses, structures and photoluminescent properties of cadmium(ii),
 silver(i) and copper(i) complexes with novel long chain tetradentate
 ligands
;
_journal_issue 9
_journal_name_full 'Dalton Transactions'
_journal_page_first 1836
_journal_paper_doi 10.1039/b300479a
_journal_year 2003
_chemical_formula_moiety '[Ag(L2)]NO3 '
_chemical_formula_sum 'C24 H24 Ag N7 O3'
_chemical_formula_weight 566.37
_space_group_IT_number 15
_symmetry_cell_setting monoclinic
_symmetry_Int_Tables_number 15
_symmetry_space_group_name_Hall '-C 2yc'
_symmetry_space_group_name_H-M 'C 1 2/c 1'
_atom_sites_solution_hydrogens geom
_atom_sites_solution_primary direct
_atom_sites_solution_secondary difmap
_audit_creation_date 'Wed Feb 12 22:25:15 2003'
_audit_creation_method SHELXL-97
_cell_angle_alpha 90.00
_cell_angle_beta 103.7920(10)
_cell_angle_gamma 90.00
_cell_formula_units_Z 4
_cell_length_a 15.8499(4)
_cell_length_b 9.4345(4)
_cell_length_c 16.5889(6)
_cell_measurement_reflns_used 10186
_cell_measurement_temperature 200
_cell_measurement_theta_max 27.5
_cell_measurement_theta_min 1.3
_cell_volume 2409.11(15)
_computing_structure_refinement 'SHELXL-97 (Sheldrick, 1997)'
_computing_structure_solution 'SHELXS-86 (Sheldrick, 1985)'
_diffrn_ambient_temperature 200
_diffrn_detector_area_resol_mean 10.00
_diffrn_measured_fraction_theta_full 0.999
_diffrn_measured_fraction_theta_max 0.999
_diffrn_measurement_device_type 'Rigaku RAXIS-RAPID Imaging Plate'
_diffrn_measurement_method \w
_diffrn_radiation_monochromator graphite
_diffrn_radiation_source 'fine-focus sealed tube'
_diffrn_radiation_type MoK\a
_diffrn_radiation_wavelength 0.71069
_diffrn_reflns_av_R_equivalents 0.0256
_diffrn_reflns_av_sigmaI/netI 0.0185
_diffrn_reflns_limit_h_max 18
_diffrn_reflns_limit_h_min -20
_diffrn_reflns_limit_k_max 12
_diffrn_reflns_limit_k_min -12
_diffrn_reflns_limit_l_max 21
_diffrn_reflns_limit_l_min -18
_diffrn_reflns_number 11763
_diffrn_reflns_theta_full 27.48
_diffrn_reflns_theta_max 27.48
_diffrn_reflns_theta_min 2.53
_exptl_absorpt_coefficient_mu 0.878
_exptl_absorpt_correction_T_max 0.916
_exptl_absorpt_correction_T_min 0.806
_exptl_absorpt_correction_type multi-scan
_exptl_absorpt_process_details '(Higashi, 1995)'
_exptl_crystal_colour colorless
_exptl_crystal_density_diffrn 1.562
_exptl_crystal_density_method 'not measured'
_exptl_crystal_description platelet
_exptl_crystal_F_000 1152
_exptl_crystal_size_max 0.300
_exptl_crystal_size_mid 0.100
_exptl_crystal_size_min 0.100
_refine_diff_density_max 0.789
_refine_diff_density_min -0.429
_refine_diff_density_rms 0.059
_refine_ls_extinction_method none
_refine_ls_goodness_of_fit_ref 1.046
_refine_ls_hydrogen_treatment mixed
_refine_ls_matrix_type full
_refine_ls_number_parameters 174
_refine_ls_number_reflns 2755
_refine_ls_number_restraints 6
_refine_ls_restrained_S_all 1.297
_refine_ls_R_factor_all 0.0383
_refine_ls_R_factor_gt 0.0310
_refine_ls_shift/su_max 0.001
_refine_ls_shift/su_mean 0.000
_refine_ls_structure_factor_coef Fsqd
_refine_ls_weighting_details 'calc w=1/[\s^2^(Fo^2^)+(0.0396P)^2^+2.5281P] where P=(Fo^2^+2Fc^2^)/3'
_refine_ls_weighting_scheme calc
_refine_ls_wR_factor_gt 0.0740
_refine_ls_wR_factor_ref 0.0765
_reflns_number_gt 2429
_reflns_number_total 2755
_reflns_threshold_expression >2sigma(I)
_cod_data_source_file b300479a.txt
_cod_data_source_block '[Ag(L2)]NO3_(3)'
_cod_database_code 7012715

loop_
_symmetry_equiv_pos_as_xyz
'x, y, z'
'-x, y, -z+1/2'
'x+1/2, y+1/2, z'
'-x+1/2, y+1/2, -z+1/2'
'-x, -y, -z'
'x, -y, z-1/2'
'-x+1/2, -y+1/2, -z'
'x+1/2, -y+1/2, z-1/2'

loop_
_atom_site_label
_atom_site_type_symbol
_atom_site_fract_x
_atom_site_fract_y
_atom_site_fract_z
_atom_site_U_iso_or_equiv
_atom_site_adp_type
_atom_site_occupancy
_atom_site_symmetry_multiplicity
_atom_site_calc_flag
_atom_site_refinement_flags
_atom_site_disorder_assembly
_atom_site_disorder_group
Ag1 Ag 0.0000 0.29005(3) 0.2500 0.04432(13) Uani 1 2 d S . .
O1 O 0.2927(5) 0.7667(14) 0.5674(5) 0.096(3) Uani 0.50 1 d PD . .
O2 O 0.2543(7) 0.7195(11) 0.4342(5) 0.099(4) Uani 0.50 1 d PD . .
O3 O 0.1652(4) 0.7983(6) 0.4981(5) 0.0863(19) Uani 0.50 1 d PD . .
N1 N 0.01992(15) 0.4863(2) 0.33999(14) 0.0383(5) Uani 1 1 d . . .
N2 N 0.2500 0.7500 0.5000 0.091(2) Uani 1 2 d SD . .
N11 N -0.18780(15) -0.0282(2) 0.30170(14) 0.0380(5) Uani 1 1 d . . .
N12 N -0.09842(15) 0.1159(3) 0.25894(14) 0.0400(5) Uani 1 1 d . . .
C1 C -0.0149(2) 0.6107(3) 0.29025(18) 0.0450(7) Uani 1 1 d . . .
H1 H 0.0054 0.6981 0.3220 0.054 Uiso 1 1 calc R . .
H2 H -0.0792 0.6092 0.2778 0.054 Uiso 1 1 calc R . .
C10 C 0.05693(18) 0.5074(3) 0.41511(17) 0.0399(6) Uani 1 1 d . . .
H3 H 0.0585 0.6018 0.4354 0.048 Uiso 1 1 calc R . .
C11 C 0.09771(18) 0.3965(3) 0.47352(17) 0.0375(6) Uani 1 1 d . . .
C12 C 0.0863(2) 0.2526(3) 0.4573(2) 0.0507(8) Uani 1 1 d . . .
H4 H 0.0472 0.2218 0.4077 0.061 Uiso 1 1 calc R . .
C13 C 0.1312(2) 0.1537(3) 0.51238(19) 0.0522(8) Uani 1 1 d . . .
H5 H 0.1227 0.0556 0.5004 0.063 Uiso 1 1 calc R . .
C14 C 0.18852(18) 0.1963(3) 0.58516(18) 0.0395(6) Uani 1 1 d . . .
C15 C 0.1971(2) 0.3394(3) 0.60234(19) 0.0470(7) Uani 1 1 d . . .
H6 H 0.2346 0.3701 0.6529 0.056 Uiso 1 1 calc R . .
C16 C 0.1525(2) 0.4387(3) 0.54763(18) 0.0453(7) Uani 1 1 d . . .
H7 H 0.1593 0.5367 0.5608 0.054 Uiso 1 1 calc R . .
C17 C 0.23989(19) 0.0888(3) 0.6446(2) 0.0458(7) Uani 1 1 d . . .
H8 H 0.2594 0.0119 0.6128 0.055 Uiso 1 1 calc R . .
H9 H 0.2921 0.1350 0.6794 0.055 Uiso 1 1 calc R . .
C101 C -0.14486(18) 0.0962(3) 0.31396(17) 0.0395(6) Uani 1 1 d . . .
H10 H -0.1478 0.1613 0.3569 0.047 Uiso 1 1 calc R . .
C102 C -0.11189(19) -0.0041(3) 0.20955(18) 0.0420(6) Uani 1 1 d . . .
H11 H -0.0862 -0.0213 0.1643 0.050 Uiso 1 1 calc R . .
C103 C -0.16676(19) -0.0929(3) 0.23509(17) 0.0407(6) Uani 1 1 d . . .
H12 H -0.1868 -0.1822 0.2117 0.049 Uiso 1 1 calc R . .

loop_
_atom_site_aniso_label
_atom_site_aniso_U_11
_atom_site_aniso_U_22
_atom_site_aniso_U_33
_atom_site_aniso_U_23
_atom_site_aniso_U_13
_atom_site_aniso_U_12
Ag1 0.0511(2) 0.02881(16) 0.0513(2) 0.000 0.00868(14) 0.000
O1 0.098(7) 0.103(7) 0.080(6) 0.021(5) 0.010(5) -0.013(6)
O2 0.180(12) 0.062(4) 0.077(6) -0.015(4) 0.074(7) -0.007(7)
O3 0.106(5) 0.052(3) 0.103(5) -0.025(3) 0.030(4) -0.010(3)
N1 0.0444(13) 0.0306(11) 0.0397(12) -0.0011(9) 0.0098(10) 0.0034(9)
N2 0.164(7) 0.047(3) 0.072(4) 0.004(3) 0.043(5) -0.035(4)
N11 0.0382(12) 0.0352(12) 0.0389(12) 0.0049(9) 0.0056(9) -0.0007(9)
N12 0.0425(13) 0.0364(12) 0.0401(12) 0.0011(10) 0.0077(10) -0.0023(9)
C1 0.0577(18) 0.0307(13) 0.0444(15) -0.0006(12) 0.0080(13) 0.0064(12)
C10 0.0461(16) 0.0336(13) 0.0417(15) -0.0045(11) 0.0141(12) -0.0011(11)
C11 0.0416(14) 0.0366(14) 0.0363(14) -0.0016(11) 0.0134(11) -0.0023(11)
C12 0.067(2) 0.0390(15) 0.0394(16) -0.0040(12) -0.0004(14) -0.0053(14)
C13 0.074(2) 0.0344(14) 0.0446(16) -0.0031(13) 0.0075(15) -0.0043(15)
C14 0.0377(14) 0.0406(15) 0.0421(14) 0.0040(12) 0.0129(11) -0.0033(11)
C15 0.0498(17) 0.0436(15) 0.0427(15) 0.0012(13) 0.0015(13) -0.0132(13)
C16 0.0537(17) 0.0357(14) 0.0448(16) -0.0038(12) 0.0087(13) -0.0088(12)
C17 0.0379(15) 0.0472(16) 0.0531(17) 0.0086(14) 0.0121(13) -0.0008(12)
C101 0.0410(15) 0.0364(14) 0.0385(14) -0.0015(11) 0.0042(11) -0.0009(11)
C102 0.0503(16) 0.0379(14) 0.0379(14) 0.0019(12) 0.0106(12) 0.0042(12)
C103 0.0472(16) 0.0299(13) 0.0404(15) -0.0003(11) 0.0012(12) 0.0002(11)

loop_
_atom_type_symbol
_atom_type_description
_atom_type_scat_dispersion_real
_atom_type_scat_dispersion_imag
_atom_type_scat_source
Ag Ag -0.8971 1.1015 'International Tables Vol C Tables 4.2.6.8 and 6.1.1.4'
O O 0.0106 0.0060 'International Tables Vol C Tables 4.2.6.8 and 6.1.1.4'
N N 0.0061 0.0033 'International Tables Vol C Tables 4.2.6.8 and 6.1.1.4'
C C 0.0033 0.0016 'International Tables Vol C Tables 4.2.6.8 and 6.1.1.4'
H H 0.0000 0.0000 'International Tables Vol C Tables 4.2.6.8 and 6.1.1.4'

loop_
_geom_angle_atom_site_label_1
_geom_angle_atom_site_label_2
_geom_angle_atom_site_label_3
_geom_angle
_geom_angle_site_symmetry_1
_geom_angle_site_symmetry_3
_geom_angle_publ_flag
N12 Ag1 N12 88.54(12) . 2 ?
N12 Ag1 N1 120.87(8) . . ?
N12 Ag1 N1 127.90(8) 2 . ?
N12 Ag1 N1 127.90(8) . 2 ?
N12 Ag1 N1 120.87(8) 2 2 ?
N1 Ag1 N1 76.16(11) . 2 ?
O2 O1 N2 69.3(8) 7_566 . ?
O2 O1 O3 129.8(12) 7_566 7_566 ?
N2 O1 O3 61.3(5) . 7_566 ?
O1 O2 N2 73.0(8) 7_566 . ?
O1 O2 O3 135.2(12) 7_566 7_566 ?
N2 O2 O3 63.1(5) . 7_566 ?
N2 O3 O2 46.3(3) . 7_566 ?
N2 O3 O1 46.7(3) . 7_566 ?
O2 O3 O1 92.8(5) 7_566 7_566 ?
C10 N1 C1 117.0(2) . . ?
C10 N1 Ag1 135.4(2) . . ?
C1 N1 Ag1 107.32(16) . . ?
O2 N2 O2 179.997(2) 7_566 . ?
O2 N2 O1 142.2(5) 7_566 7_566 ?
O2 N2 O1 37.7(5) . 7_566 ?
O2 N2 O1 37.8(5) 7_566 . ?
O2 N2 O1 142.3(5) . . ?
O1 N2 O1 179.999(4) 7_566 . ?
O2 N2 O3 109.4(6) 7_566 7_566 ?
O2 N2 O3 70.6(6) . 7_566 ?
O1 N2 O3 107.9(5) 7_566 7_566 ?
O1 N2 O3 72.1(5) . 7_566 ?
O2 N2 O3 70.6(6) 7_566 . ?
O2 N2 O3 109.4(6) . . ?
O1 N2 O3 72.1(5) 7_566 . ?
O1 N2 O3 107.9(5) . . ?
O3 N2 O3 180.0(5) 7_566 . ?
C101 N11 C103 107.3(2) . . ?
C101 N11 C17 125.8(3) . 5_556 ?
C103 N11 C17 126.6(2) . 5_556 ?
C101 N12 C102 105.2(2) . . ?
C101 N12 Ag1 130.37(19) . . ?
C102 N12 Ag1 123.97(19) . . ?
N1 C1 C1 109.9(2) . 2 ?
N1 C1 H1 109.7 . . ?
C1 C1 H1 109.7 2 . ?
N1 C1 H2 109.7 . . ?
C1 C1 H2 109.7 2 . ?
H1 C1 H2 108.2 . . ?
N1 C10 C11 124.6(3) . . ?
N1 C10 H3 117.7 . . ?
C11 C10 H3 117.7 . . ?
C16 C11 C12 118.6(3) . . ?
C16 C11 C10 117.8(3) . . ?
C12 C11 C10 123.6(3) . . ?
C13 C12 C11 120.7(3) . . ?
C13 C12 H4 119.7 . . ?
C11 C12 H4 119.7 . . ?
C12 C13 C14 120.6(3) . . ?
C12 C13 H5 119.7 . . ?
C14 C13 H5 119.7 . . ?
C15 C14 C13 118.4(3) . . ?
C15 C14 C17 120.7(3) . . ?
C13 C14 C17 120.9(3) . . ?
C16 C15 C14 121.3(3) . . ?
C16 C15 H6 119.3 . . ?
C14 C15 H6 119.3 . . ?
C15 C16 C11 120.3(3) . . ?
C15 C16 H7 119.8 . . ?
C11 C16 H7 119.8 . . ?
N11 C17 C14 111.4(2) 5_556 . ?
N11 C17 H8 109.4 5_556 . ?
C14 C17 H8 109.4 . . ?
N11 C17 H9 109.4 5_556 . ?
C14 C17 H9 109.4 . . ?
H8 C17 H9 108.0 . . ?
N12 C101 N11 111.4(3) . . ?
N12 C101 H10 124.3 . . ?
N11 C101 H10 124.3 . . ?
C103 C102 N12 110.0(3) . . ?
C103 C102 H11 125.0 . . ?
N12 C102 H11 125.0 . . ?
C102 C103 N11 106.0(2) . . ?
C102 C103 H12 127.0 . . ?
N11 C103 H12 127.0 . . ?

loop_
_geom_bond_atom_site_label_1
_geom_bond_atom_site_label_2
_geom_bond_distance
_geom_bond_site_symmetry_2
_geom_bond_publ_flag
Ag1 N12 2.295(2) . ?
Ag1 N12 2.295(2) 2 ?
Ag1 N1 2.352(2) . ?
Ag1 N1 2.352(2) 2 ?
O1 O2 0.750(11) 7_566 ?
O1 N2 1.171(8) . ?
O1 O3 1.532(12) 7_566 ?
O2 O1 0.750(11) 7_566 ?
O2 N2 1.146(6) . ?
O2 O3 1.495(12) 7_566 ?
O3 N2 1.413(6) . ?
O3 O2 1.495(12) 7_566 ?
O3 O1 1.532(12) 7_566 ?
N1 C10 1.260(4) . ?
N1 C1 1.465(4) . ?
N2 O2 1.146(6) 7_566 ?
N2 O1 1.171(8) 7_566 ?
N2 O3 1.412(6) 7_566 ?
N11 C101 1.348(4) . ?
N11 C103 1.371(4) . ?
N11 C17 1.467(4) 5_556 ?
N12 C101 1.315(4) . ?
N12 C102 1.384(4) . ?
C1 C1 1.519(6) 2 ?
C1 H1 0.9900 . ?
C1 H2 0.9900 . ?
C10 C11 1.467(4) . ?
C10 H3 0.9500 . ?
C11 C16 1.384(4) . ?
C11 C12 1.388(4) . ?
C12 C13 1.379(5) . ?
C12 H4 0.9500 . ?
C13 C14 1.386(4) . ?
C13 H5 0.9500 . ?
C14 C15 1.380(4) . ?
C14 C17 1.510(4) . ?
C15 C16 1.377(4) . ?
C15 H6 0.9500 . ?
C16 H7 0.9500 . ?
C17 N11 1.467(4) 5_556 ?
C17 H8 0.9900 . ?
C17 H9 0.9900 . ?
C101 H10 0.9500 . ?
C102 C103 1.346(4) . ?
C102 H11 0.9500 . ?
C103 H12 0.9500 . ?

loop_
_geom_torsion_atom_site_label_1
_geom_torsion_atom_site_label_2
_geom_torsion_atom_site_label_3
_geom_torsion_atom_site_label_4
_geom_torsion
_geom_torsion_site_symmetry_1
_geom_torsion_site_symmetry_2
_geom_torsion_site_symmetry_3
_geom_torsion_site_symmetry_4
_geom_torsion_publ_flag
N12 Ag1 N1 C10 75.3(3) . . . . ?
N12 Ag1 N1 C10 -40.0(3) 2 . . . ?
N1 Ag1 N1 C10 -158.6(3) 2 . . . ?
N12 Ag1 N1 C1 -110.48(19) . . . . ?
N12 Ag1 N1 C1 134.20(18) 2 . . . ?
N1 Ag1 N1 C1 15.65(15) 2 . . . ?
O1 O2 N2 O2 -2(15) 7_566 . . 7_566 ?
O3 O2 N2 O2 -173(15) 7_566 . . 7_566 ?
O3 O2 N2 O1 -171.0(17) 7_566 . . 7_566 ?
O1 O2 N2 O1 180.002(6) 7_566 . . . ?
O3 O2 N2 O1 9.0(17) 7_566 . . . ?
O1 O2 N2 O3 171.0(17) 7_566 . . 7_566 ?
O1 O2 N2 O3 -9.0(17) 7_566 . . . ?
O3 O2 N2 O3 180.001(4) 7_566 . . . ?
O3 O1 N2 O2 171.1(17) 7_566 . . 7_566 ?
O2 O1 N2 O2 180.000(9) 7_566 . . . ?
O3 O1 N2 O2 -8.9(17) 7_566 . . . ?
O2 O1 N2 O1 105(17) 7_566 . . 7_566 ?
O3 O1 N2 O1 -83(17) 7_566 . . 7_566 ?
O2 O1 N2 O3 -171.1(17) 7_566 . . 7_566 ?
O2 O1 N2 O3 8.9(17) 7_566 . . . ?
O3 O1 N2 O3 179.999(4) 7_566 . . . ?
O1 O3 N2 O2 -174.2(11) 7_566 . . 7_566 ?
O2 O3 N2 O2 180.000(4) 7_566 . . . ?
O1 O3 N2 O2 5.8(11) 7_566 . . . ?
O2 O3 N2 O1 174.2(11) 7_566 . . 7_566 ?
O2 O3 N2 O1 -5.8(11) 7_566 . . . ?
O1 O3 N2 O1 179.998(4) 7_566 . . . ?
O2 O3 N2 O3 23(7) 7_566 . . 7_566 ?
O1 O3 N2 O3 -152(7) 7_566 . . 7_566 ?
N12 Ag1 N12 C101 127.3(3) 2 . . . ?
N1 Ag1 N12 C101 -7.2(3) . . . . ?
N1 Ag1 N12 C101 -103.6(2) 2 . . . ?
N12 Ag1 N12 C102 -43.78(18) 2 . . . ?
N1 Ag1 N12 C102 -178.26(19) . . . . ?
N1 Ag1 N12 C102 85.3(2) 2 . . . ?
C10 N1 C1 C1 130.6(3) . . . 2 ?
Ag1 N1 C1 C1 -44.8(3) . . . 2 ?
C1 N1 C10 C11 -178.2(3) . . . . ?
Ag1 N1 C10 C11 -4.4(5) . . . . ?
N1 C10 C11 C16 165.5(3) . . . . ?
N1 C10 C11 C12 -12.5(5) . . . . ?
C16 C11 C12 C13 -2.4(5) . . . . ?
C10 C11 C12 C13 175.5(3) . . . . ?
C11 C12 C13 C14 0.0(6) . . . . ?
C12 C13 C14 C15 2.3(5) . . . . ?
C12 C13 C14 C17 -178.2(3) . . . . ?
C13 C14 C15 C16 -2.3(5) . . . . ?
C17 C14 C15 C16 178.2(3) . . . . ?
C14 C15 C16 C11 -0.1(5) . . . . ?
C12 C11 C16 C15 2.5(5) . . . . ?
C10 C11 C16 C15 -175.6(3) . . . . ?
C15 C14 C17 N11 98.0(3) . . . 5_556 ?
C13 C14 C17 N11 -81.5(4) . . . 5_556 ?
C102 N12 C101 N11 -0.8(3) . . . . ?
Ag1 N12 C101 N11 -173.16(17) . . . . ?
C103 N11 C101 N12 0.7(3) . . . . ?
C17 N11 C101 N12 174.8(2) 5_556 . . . ?
C101 N12 C102 C103 0.7(3) . . . . ?
Ag1 N12 C102 C103 173.65(18) . . . . ?
N12 C102 C103 N11 -0.3(3) . . . . ?
C101 N11 C103 C102 -0.2(3) . . . . ?
C17 N11 C103 C102 -174.3(3) 5_556 . . . ?
